data_4324358
loop_
_publ_author_name
'David Schweinfurth'
'Hari Sankar Das'
'Fritz Weisser'
'Denis Bubrin'
'Biprajit Sarkar'

_publ_section_title
;
 One-Pot Synthesis of Symmetric and Asymmetric p-Quinone Ligands and
 Unprecedented Substituent Induced Reactivity in Their Dinuclear Ruthenium
 Complexes
;
_journal_name_full 'Inorganic Chemistry'
_journal_page_first 1150
_journal_page_last 1159
_journal_paper_doi 10.1021/ic101972u
_journal_volume 50
_journal_year 2011
_chemical_formula_moiety 'C40 H44 Cl2 N2 O2 Ru2 S2, C H4 O, C2 H3 N'
_chemical_formula_sum 'C43 H51 Cl2 N3 O3 Ru2 S2'
_chemical_formula_weight 995.03
_chemical_name_systematic
; 
 ? 
;
_space_group_IT_number 15
_symmetry_cell_setting monoclinic
_symmetry_space_group_name_Hall '-C 2yc'
_symmetry_space_group_name_H-M 'C 1 2/c 1'
_atom_sites_solution_hydrogens geom
_atom_sites_solution_primary direct
_atom_sites_solution_secondary difmap
_audit_creation_method SHELXL-97
_cell_angle_alpha 90.00
_cell_angle_beta 96.245(9)
_cell_angle_gamma 90.00
_cell_formula_units_Z 8
_cell_length_a 36.128(4)
_cell_length_b 11.6518(13)
_cell_length_c 23.099(3)
_cell_measurement_reflns_used 85
_cell_measurement_temperature 173(2)
_cell_measurement_theta_max 12.5
_cell_measurement_theta_min 4.5
_cell_volume 9666(2)
_computing_cell_refinement 'Bruker XSCANS'
_computing_data_collection 'Bruker XSCANS'
_computing_data_reduction 'Bruker SHELXTL'
_computing_structure_refinement 'SHELXL-97 (Sheldrick, 1997)'
_computing_structure_solution 'SHELXS-97 (Sheldrick, 1990)'
_diffrn_ambient_temperature 173(2)
_diffrn_measured_fraction_theta_full 0.979
_diffrn_measured_fraction_theta_max 0.979
_diffrn_measurement_device_type 'Bruker P4'
_diffrn_measurement_method '\w scans'
_diffrn_radiation_monochromator graphite
_diffrn_radiation_source 'fine-focus sealed tube'
_diffrn_radiation_type MoK\a
_diffrn_radiation_wavelength 0.71073
_diffrn_reflns_av_R_equivalents 0.1056
_diffrn_reflns_av_sigmaI/netI 0.1341
_diffrn_reflns_limit_h_max 44
_diffrn_reflns_limit_h_min -1
_diffrn_reflns_limit_k_max 14
_diffrn_reflns_limit_k_min -3
_diffrn_reflns_limit_l_max 28
_diffrn_reflns_limit_l_min -28
_diffrn_reflns_number 10790
_diffrn_reflns_theta_full 26.01
_diffrn_reflns_theta_max 26.01
_diffrn_reflns_theta_min 1.13
_diffrn_standards_interval_count 298
_diffrn_standards_number 2
_exptl_absorpt_coefficient_mu 0.859
_exptl_absorpt_correction_type none
_exptl_crystal_colour 'dark red'
_exptl_crystal_density_diffrn 1.367
_exptl_crystal_description block
_exptl_crystal_F_000 4064
_exptl_crystal_size_max 0.45
_exptl_crystal_size_mid 0.45
_exptl_crystal_size_min 0.4
_platon_squeeze_details
;
;
_refine_diff_density_max 2.076
_refine_diff_density_min -2.237
_refine_diff_density_rms 0.239
_refine_ls_extinction_method none
_refine_ls_goodness_of_fit_ref 1.318
_refine_ls_hydrogen_treatment constr
_refine_ls_matrix_type full
_refine_ls_number_parameters 494
_refine_ls_number_reflns 9317
_refine_ls_number_restraints 1
_refine_ls_restrained_S_all 1.319
_refine_ls_R_factor_all 0.1731
_refine_ls_R_factor_gt 0.1086
_refine_ls_shift/su_max 0.862
_refine_ls_shift/su_mean 0.011
_refine_ls_structure_factor_coef Fsqd
_refine_ls_weighting_details 'calc w=1/[\s^2^(Fo^2^)+(0.1000P)^2^+0.0000P] where P=(Fo^2^+2Fc^2^)/3'
_refine_ls_weighting_scheme calc
_refine_ls_wR_factor_gt 0.2359
_refine_ls_wR_factor_ref 0.2550
_reflns_number_gt 5553
_reflns_number_total 9317
_reflns_threshold_expression >2sigma(I)
_cod_data_source_file ic101972u_si_002.cif
_cod_data_source_block schw07
_cod_original_cell_volume 9666.0(19)
_cod_original_sg_symbol_H-M 'C 2/c'
_cod_database_code 4324358

loop_
_symmetry_equiv_pos_as_xyz
'x, y, z'
'-x, y, -z+1/2'
'x+1/2, y+1/2, z'
'-x+1/2, y+1/2, -z+1/2'
'-x, -y, -z'
'x, -y, z-1/2'
'-x+1/2, -y+1/2, -z'
'x+1/2, -y+1/2, z-1/2'

loop_
_atom_site_label
_atom_site_type_symbol
_atom_site_fract_x
_atom_site_fract_y
_atom_site_fract_z
_atom_site_U_iso_or_equiv
_atom_site_adp_type
_atom_site_occupancy
_atom_site_symmetry_multiplicity
_atom_site_calc_flag
_atom_site_refinement_flags
Ru1 Ru 0.22773(2) -1.68179(7) 0.19487(4) 0.0174(2) Uani 1 1 d .
Cl1 Cl 0.21250(8) -1.8568(2) 0.13960(12) 0.0276(6) Uani 1 1 d .
S1 S 0.14482(10) -1.4402(3) 0.2377(2) 0.0591(11) Uani 1 1 d .
N1 N 0.1701(2) -1.6618(7) 0.1929(3) 0.0158(18) Uani 1 1 d .
O1 O 0.21503(18) -1.7743(7) 0.2670(3) 0.0229(16) Uani 1 1 d .
C1 C 0.1800(3) -1.7914(9) 0.2716(4) 0.017(2) Uani 1 1 d .
Ru2 Ru 0.05239(2) -1.92772(8) 0.34331(4) 0.0245(3) Uani 1 1 d .
Cl2 Cl 0.06309(9) -2.0738(3) 0.27196(15) 0.0460(8) Uani 1 1 d .
S2 S 0.14125(10) -1.7855(3) 0.45855(16) 0.0457(9) Uani 1 1 d .
O2 O 0.06569(19) -1.8120(7) 0.2811(3) 0.0301(18) Uani 1 1 d .
N2 N 0.1099(2) -1.9228(7) 0.3570(4) 0.0210(19) Uani 1 1 d .
C2 C 0.1664(3) -1.8587(9) 0.3139(4) 0.020(2) Uani 1 1 d .
H2A H 0.1831 -1.9007 0.3405 0.023 Uiso 1 1 calc R
C3 C 0.1273(3) -1.8650(9) 0.3175(5) 0.020(2) Uani 1 1 d .
C4 C 0.1011(3) -1.8009(9) 0.2746(4) 0.021(2) Uani 1 1 d .
C5 C 0.1143(3) -1.7336(9) 0.2331(5) 0.019(2) Uani 1 1 d .
H5A H 0.0974 -1.6920 0.2066 0.023 Uiso 1 1 calc R
C6 C 0.1535(3) -1.7256(9) 0.2294(4) 0.018(2) Uani 1 1 d .
C11 C 0.1311(3) -1.9888(10) 0.4010(5) 0.025(3) Uani 1 1 d .
C12 C 0.1452(3) -1.9373(10) 0.4536(5) 0.029(3) Uani 1 1 d .
C13 C 0.1624(3) -2.0058(14) 0.4989(5) 0.044(4) Uani 1 1 d .
H13A H 0.1725 -1.9728 0.5348 0.053 Uiso 1 1 calc R
C14 C 0.1640(3) -2.1257(14) 0.4894(6) 0.049(4) Uani 1 1 d .
H14A H 0.1750 -2.1733 0.5199 0.059 Uiso 1 1 calc R
C15 C 0.1505(4) -2.1750(12) 0.4388(6) 0.045(3) Uani 1 1 d .
H15A H 0.1522 -2.2556 0.4334 0.055 Uiso 1 1 calc R
C16 C 0.1341(3) -2.1051(11) 0.3944(6) 0.036(3) Uani 1 1 d .
H16A H 0.1247 -2.1391 0.3585 0.044 Uiso 1 1 calc R
C17 C 0.1629(4) -1.7565(16) 0.5298(6) 0.069(5) Uani 1 1 d .
H17A H 0.1623 -1.6738 0.5373 0.104 Uiso 1 1 calc R
H17B H 0.1888 -1.7827 0.5331 0.104 Uiso 1 1 calc R
H17C H 0.1496 -1.7971 0.5584 0.104 Uiso 1 1 calc R
C21 C 0.0278(4) -2.0381(14) 0.4067(6) 0.053(4) Uani 1 1 d .
C22 C 0.0012(4) -2.0163(16) 0.3607(7) 0.060(4) Uani 1 1 d .
H22A H -0.0068 -2.0826 0.3348 0.072 Uiso 1 1 calc R
C23 C -0.0081(4) -1.905(2) 0.3386(6) 0.073(7) Uani 1 1 d .
H23A H -0.0234 -1.8954 0.3001 0.088 Uiso 1 1 calc R
C24 C 0.0102(5) -1.8090(18) 0.3668(7) 0.070(5) Uani 1 1 d .
C25 C 0.0360(4) -1.8297(13) 0.4148(7) 0.053(4) Uani 1 1 d .
H25A H 0.0523 -1.7650 0.4303 0.063 Uiso 1 1 calc R
C26 C 0.0451(4) -1.9405(15) 0.4340(5) 0.050(4) Uani 1 1 d .
H26A H 0.0676 -1.9518 0.4627 0.060 Uiso 1 1 calc R
C31 C 0.1478(3) -1.5959(10) 0.1508(5) 0.027(3) Uani 1 1 d .
C32 C 0.1336(4) -1.4869(11) 0.1654(6) 0.043(3) Uani 1 1 d .
C33 C 0.1112(4) -1.4268(14) 0.1227(9) 0.069(5) Uani 1 1 d .
H33A H 0.1010 -1.3547 0.1320 0.083 Uiso 1 1 calc R
C34 C 0.1034(4) -1.4704(18) 0.0671(10) 0.084(7) Uani 1 1 d .
H34A H 0.0884 -1.4273 0.0387 0.100 Uiso 1 1 calc R
C35 C 0.1171(4) -1.5749(17) 0.0523(6) 0.064(5) Uani 1 1 d .
H35A H 0.1118 -1.6038 0.0138 0.077 Uiso 1 1 calc R
C36 C 0.1393(3) -1.6389(12) 0.0948(5) 0.038(3) Uani 1 1 d .
H36A H 0.1485 -1.7120 0.0851 0.045 Uiso 1 1 calc R
C37 C 0.1140(7) -1.323(2) 0.2439(11) 0.127(9) Uiso 1 1 d .
H37A H 0.1181 -1.2909 0.2833 0.190 Uiso 1 1 calc R
H37B H 0.0882 -1.3495 0.2362 0.190 Uiso 1 1 calc R
H37C H 0.1187 -1.2636 0.2155 0.190 Uiso 1 1 calc R
C41 C 0.2462(3) -1.5558(10) 0.1316(5) 0.033(3) Uani 1 1 d .
C42 C 0.2374(3) -1.5000(10) 0.1830(5) 0.026(3) Uani 1 1 d .
H42A H 0.2155 -1.4470 0.1801 0.031 Uiso 1 1 calc R
C43 C 0.2542(3) -1.5316(10) 0.2395(6) 0.035(3) Uani 1 1 d .
H43A H 0.2439 -1.5002 0.2747 0.042 Uiso 1 1 calc R
C44 C 0.2794(3) -1.6260(9) 0.2455(5) 0.029(3) Uani 1 1 d .
C45 C 0.2881(3) -1.6820(10) 0.1965(5) 0.031(3) Uani 1 1 d .
H45A H 0.3016 -1.7569 0.2011 0.037 Uiso 1 1 calc R
C46 C 0.2714(3) -1.6491(10) 0.1388(5) 0.030(3) Uani 1 1 d .
H46A H 0.2739 -1.7014 0.1051 0.036 Uiso 1 1 calc R
C100 C -0.0906(4) -0.0652(14) 0.3946(6) 0.047(3) Uani 1 1 d .
N100 N -0.0780(4) -0.1413(12) 0.4183(6) 0.069(4) Uani 1 1 d .
C101 C -0.1057(5) 0.0400(15) 0.3619(8) 0.073(5) Uani 1 1 d .
H10A H -0.0884 0.1042 0.3703 0.109 Uiso 1 1 calc R
H10B H -0.1300 0.0598 0.3742 0.109 Uiso 1 1 calc R
H10C H -0.1084 0.0242 0.3200 0.109 Uiso 1 1 calc R
O200 O 0.1928(9) -1.522(4) 0.3786(9) 0.488(14) Uani 1 1 d D
H200 H 0.1913 -1.5738 0.3530 0.732 Uiso 1 1 calc R
C200 C 0.1555(8) -1.500(2) 0.3969(11) 0.183(17) Uani 1 1 d D
H20A H 0.1543 -1.5307 0.4361 0.274 Uiso 1 1 calc R
H20B H 0.1366 -1.5370 0.3696 0.274 Uiso 1 1 calc R
H20C H 0.1510 -1.4169 0.3971 0.274 Uiso 1 1 calc R
C211 C 0.0390(9) -2.1552(17) 0.4295(11) 0.130(11) Uani 1 1 d .
H21G H 0.0663 -2.1429 0.4397 0.156 Uiso 1 1 calc R
C212 C 0.0278(12) -2.180(3) 0.488(2) 0.29(3) Uani 1 1 d .
H21A H 0.0369 -2.2568 0.5004 0.428 Uiso 1 1 calc R
H21B H 0.0006 -2.1786 0.4864 0.428 Uiso 1 1 calc R
H21C H 0.0386 -2.1228 0.5157 0.428 Uiso 1 1 calc R
C213 C 0.0397(12) -2.253(3) 0.3929(14) 0.24(2) Uani 1 1 d .
H21D H 0.0472 -2.2303 0.3551 0.360 Uiso 1 1 calc R
H21E H 0.0148 -2.2878 0.3873 0.360 Uiso 1 1 calc R
H21F H 0.0575 -2.3095 0.4112 0.360 Uiso 1 1 calc R
C241 C 0.0028(8) -1.685(2) 0.3473(10) 0.147(13) Uani 1 1 d .
H24A H -0.0185 -1.6550 0.3655 0.220 Uiso 1 1 calc R
H24B H -0.0028 -1.6828 0.3048 0.220 Uiso 1 1 calc R
H24C H 0.0249 -1.6385 0.3590 0.220 Uiso 1 1 calc R
C411 C 0.2288(3) -1.5159(10) 0.0726(5) 0.030(3) Uani 1 1 d .
H41A H 0.2025 -1.4942 0.0768 0.036 Uiso 1 1 calc R
C412 C 0.2494(3) -1.4050(11) 0.0564(6) 0.040(3) Uani 1 1 d .
H41B H 0.2490 -1.3487 0.0879 0.060 Uiso 1 1 calc R
H41C H 0.2368 -1.3728 0.0203 0.060 Uiso 1 1 calc R
H41D H 0.2752 -1.4236 0.0509 0.060 Uiso 1 1 calc R
C413 C 0.2278(4) -1.6052(12) 0.0259(6) 0.051(4) Uani 1 1 d .
H41E H 0.2141 -1.6726 0.0375 0.076 Uiso 1 1 calc R
H41F H 0.2532 -1.6274 0.0200 0.076 Uiso 1 1 calc R
H41G H 0.2152 -1.5739 -0.0105 0.076 Uiso 1 1 calc R
C441 C 0.2966(4) -1.6650(14) 0.3052(6) 0.061(5) Uani 1 1 d .
H44A H 0.3199 -1.6231 0.3158 0.091 Uiso 1 1 calc R
H44B H 0.3018 -1.7475 0.3043 0.091 Uiso 1 1 calc R
H44C H 0.2793 -1.6494 0.3341 0.091 Uiso 1 1 calc R

loop_
_atom_site_aniso_label
_atom_site_aniso_U_11
_atom_site_aniso_U_22
_atom_site_aniso_U_33
_atom_site_aniso_U_23
_atom_site_aniso_U_13
_atom_site_aniso_U_12
Ru1 0.0136(4) 0.0138(4) 0.0259(5) 0.0011(4) 0.0064(3) 0.0002(3)
Cl1 0.0326(15) 0.0186(13) 0.0322(15) -0.0042(12) 0.0066(12) 0.0008(11)
S1 0.044(2) 0.034(2) 0.104(3) -0.027(2) 0.024(2) 0.0061(17)
N1 0.010(4) 0.019(5) 0.018(4) 0.008(4) -0.002(3) 0.000(3)
O1 0.014(4) 0.032(4) 0.024(4) -0.003(3) 0.010(3) 0.000(3)
C1 0.019(5) 0.019(5) 0.015(5) -0.011(4) 0.000(4) 0.002(4)
Ru2 0.0125(4) 0.0344(6) 0.0274(5) 0.0035(4) 0.0062(3) -0.0020(4)
Cl2 0.0335(17) 0.047(2) 0.056(2) -0.0139(18) 0.0003(15) 0.0072(16)
S2 0.0432(19) 0.041(2) 0.053(2) -0.0121(17) 0.0056(16) -0.0073(16)
O2 0.013(4) 0.040(5) 0.036(4) 0.014(4) 0.002(3) 0.000(4)
N2 0.018(4) 0.015(4) 0.030(5) -0.002(4) 0.002(4) 0.003(4)
C2 0.010(5) 0.022(6) 0.026(5) -0.003(5) 0.000(4) -0.007(4)
C3 0.015(5) 0.013(5) 0.031(6) 0.004(5) 0.003(4) 0.001(4)
C4 0.008(5) 0.035(6) 0.021(5) -0.010(5) 0.006(4) -0.014(4)
C5 0.013(5) 0.015(5) 0.031(6) 0.002(5) 0.005(4) 0.009(4)
C6 0.015(5) 0.018(5) 0.021(5) -0.009(4) -0.004(4) -0.002(4)
C11 0.012(5) 0.035(7) 0.031(6) 0.009(5) 0.012(4) -0.004(5)
C12 0.027(6) 0.034(7) 0.028(6) -0.005(5) 0.011(5) -0.006(5)
C13 0.019(6) 0.084(11) 0.030(7) 0.028(7) 0.003(5) -0.009(7)
C14 0.019(6) 0.075(11) 0.057(9) 0.044(9) 0.013(6) 0.014(7)
C15 0.045(8) 0.034(7) 0.061(9) 0.011(7) 0.017(7) 0.002(7)
C16 0.026(6) 0.029(7) 0.054(8) 0.000(6) 0.002(6) 0.000(5)
C17 0.046(9) 0.101(14) 0.062(10) -0.042(10) 0.010(8) -0.022(9)
C21 0.066(10) 0.060(10) 0.037(8) 0.009(8) 0.028(7) -0.006(8)
C22 0.058(10) 0.080(12) 0.045(9) 0.007(9) 0.024(8) -0.031(9)
C23 0.029(8) 0.18(2) 0.015(6) 0.007(10) 0.008(5) 0.019(11)
C24 0.049(10) 0.105(15) 0.061(11) 0.024(11) 0.029(9) 0.041(10)
C25 0.041(8) 0.047(9) 0.075(11) -0.023(9) 0.031(8) -0.012(7)
C26 0.026(7) 0.100(14) 0.026(6) -0.006(8) 0.012(5) 0.008(8)
C31 0.024(6) 0.026(6) 0.033(6) 0.012(5) 0.018(5) -0.007(5)
C32 0.041(8) 0.023(7) 0.067(9) 0.012(7) 0.016(7) -0.003(6)
C33 0.046(9) 0.041(9) 0.124(16) 0.044(11) 0.022(10) 0.010(8)
C34 0.037(9) 0.092(15) 0.122(17) 0.075(14) 0.013(10) 0.019(10)
C35 0.040(8) 0.108(15) 0.040(8) 0.044(10) -0.011(7) 0.000(9)
C36 0.023(6) 0.045(8) 0.048(8) 0.003(6) 0.016(6) -0.005(6)
C41 0.021(6) 0.028(7) 0.052(8) -0.019(6) 0.007(5) -0.016(5)
C42 0.010(5) 0.027(6) 0.041(7) 0.009(5) -0.001(5) -0.005(4)
C43 0.031(7) 0.022(6) 0.052(8) -0.001(6) 0.010(6) -0.003(5)
C44 0.025(6) 0.014(5) 0.047(7) 0.002(5) 0.007(5) -0.009(5)
C45 0.013(5) 0.026(6) 0.052(8) 0.005(6) -0.001(5) -0.001(5)
C46 0.018(5) 0.036(7) 0.036(7) 0.007(5) 0.004(5) 0.002(5)
C100 0.044(8) 0.055(10) 0.043(8) 0.008(8) 0.012(6) -0.011(8)
N100 0.079(10) 0.056(9) 0.071(10) 0.007(8) 0.010(8) -0.021(8)
C101 0.050(10) 0.083(13) 0.089(13) 0.024(11) 0.022(9) 0.006(9)
O200 0.48(3) 0.93(6) 0.055(12) -0.05(3) 0.01(2) -0.563
C200 0.27(4) 0.16(3) 0.10(2) 0.029(18) -0.04(2) -0.19(3)
C211 0.24(3) 0.048(12) 0.13(2) 0.038(13) 0.13(2) -0.001(16)
C212 0.32(5) 0.15(3) 0.43(7) 0.16(4) 0.25(5) 0.11(3)
C213 0.36(6) 0.20(4) 0.18(3) -0.01(3) 0.17(4) -0.10(4)
C241 0.22(3) 0.112(19) 0.13(2) 0.066(17) 0.11(2) 0.11(2)
C411 0.021(6) 0.033(7) 0.035(6) 0.019(6) 0.000(5) -0.008(5)
C412 0.037(7) 0.028(7) 0.057(8) 0.018(6) 0.015(6) -0.003(6)
C413 0.061(9) 0.046(9) 0.046(8) 0.011(7) 0.004(7) -0.024(7)
C441 0.036(8) 0.070(11) 0.068(10) 0.009(9) -0.025(7) -0.025(8)

loop_
_atom_type_symbol
_atom_type_description
_atom_type_scat_dispersion_real
_atom_type_scat_dispersion_imag
_atom_type_scat_source
C C 0.0033 0.0016 'International Tables Vol C Tables 4.2.6.8 and 6.1.1.4'
H H 0.0000 0.0000 'International Tables Vol C Tables 4.2.6.8 and 6.1.1.4'
N N 0.0061 0.0033 'International Tables Vol C Tables 4.2.6.8 and 6.1.1.4'
O O 0.0106 0.0060 'International Tables Vol C Tables 4.2.6.8 and 6.1.1.4'
S S 0.1246 0.1234 'International Tables Vol C Tables 4.2.6.8 and 6.1.1.4'
Cl Cl 0.1484 0.1585 'International Tables Vol C Tables 4.2.6.8 and 6.1.1.4'
Ru Ru -1.2594 0.8363 'International Tables Vol C Tables 4.2.6.8 and 6.1.1.4'

loop_
_geom_angle_atom_site_label_1
_geom_angle_atom_site_label_2
_geom_angle_atom_site_label_3
_geom_angle
O1 Ru1 N1 76.7(3)
O1 Ru1 C42 131.4(4)
N1 Ru1 C42 93.6(4)
O1 Ru1 C45 107.1(4)
N1 Ru1 C45 173.6(4)
C42 Ru1 C45 80.1(4)
O1 Ru1 C46 143.5(4)
N1 Ru1 C46 138.6(4)
C42 Ru1 C46 67.5(4)
C45 Ru1 C46 39.0(4)
O1 Ru1 C44 88.6(4)
N1 Ru1 C44 140.1(4)
C42 Ru1 C44 68.8(4)
C45 Ru1 C44 36.6(4)
C46 Ru1 C44 68.7(4)
O1 Ru1 C43 99.2(4)
N1 Ru1 C43 107.6(4)
C42 Ru1 C43 38.1(4)
C45 Ru1 C43 67.0(5)
C46 Ru1 C43 80.4(5)
C44 Ru1 C43 38.0(4)
O1 Ru1 C41 167.8(3)
N1 Ru1 C41 106.3(4)
C42 Ru1 C41 37.7(4)
C45 Ru1 C41 68.9(4)
C46 Ru1 C41 37.5(4)
C44 Ru1 C41 81.7(4)
C43 Ru1 C41 68.6(4)
O1 Ru1 Cl1 85.9(2)
N1 Ru1 Cl1 85.1(2)
C42 Ru1 Cl1 141.4(3)
C45 Ru1 Cl1 100.2(3)
C46 Ru1 Cl1 88.4(3)
C44 Ru1 Cl1 131.2(3)
C43 Ru1 Cl1 167.1(3)
C41 Ru1 Cl1 106.0(3)
C32 S1 C37 103.3(9)
C6 N1 C31 118.7(8)
C6 N1 Ru1 116.4(6)
C31 N1 Ru1 124.4(6)
C1 O1 Ru1 116.5(6)
O1 C1 C2 124.7(9)
O1 C1 C6 115.5(9)
C2 C1 C6 119.7(9)
O2 Ru2 N2 77.4(3)
O2 Ru2 C25 107.0(5)
N2 Ru2 C25 103.0(5)
O2 Ru2 C26 142.0(5)
N2 Ru2 C26 94.6(4)
C25 Ru2 C26 37.9(6)
O2 Ru2 C24 88.9(5)
N2 Ru2 C24 131.7(7)
C25 Ru2 C24 37.6(6)
C26 Ru2 C24 68.7(6)
O2 Ru2 C22 134.4(5)
N2 Ru2 C22 147.0(6)
C25 Ru2 C22 78.5(6)
C26 Ru2 C22 66.0(6)
C24 Ru2 C22 67.9(7)
O2 Ru2 C23 101.1(5)
N2 Ru2 C23 169.6(6)
C25 Ru2 C23 67.4(6)
C26 Ru2 C23 80.2(5)
C24 Ru2 C23 37.9(7)
C22 Ru2 C23 37.8(7)
O2 Ru2 C21 169.5(5)
N2 Ru2 C21 112.7(5)
C25 Ru2 C21 68.5(6)
C26 Ru2 C21 37.9(5)
C24 Ru2 C21 82.0(6)
C22 Ru2 C21 36.5(6)
C23 Ru2 C21 68.4(6)
O2 Ru2 Cl2 85.4(3)
N2 Ru2 Cl2 83.8(2)
C25 Ru2 Cl2 166.8(4)
C26 Ru2 Cl2 131.2(5)
C24 Ru2 Cl2 141.6(6)
C22 Ru2 Cl2 89.6(5)
C23 Ru2 Cl2 106.4(5)
C21 Ru2 Cl2 98.5(4)
C17 S2 C12 102.6(8)
C4 O2 Ru2 116.6(7)
C3 N2 C11 120.0(8)
C3 N2 Ru2 116.5(7)
C11 N2 Ru2 123.0(7)
C1 C2 C3 120.2(9)
C1 C2 H2A 119.9
C3 C2 H2A 119.9
N2 C3 C2 127.2(9)
N2 C3 C4 113.2(8)
C2 C3 C4 119.6(9)
O2 C4 C5 123.9(10)
O2 C4 C3 115.4(9)
C5 C4 C3 120.7(8)
C4 C5 C6 120.2(9)
C4 C5 H5A 119.9
C6 C5 H5A 119.9
N1 C6 C5 126.8(9)
N1 C6 C1 113.6(8)
C5 C6 C1 119.6(9)
C16 C11 C12 119.6(11)
C16 C11 N2 119.9(11)
C12 C11 N2 120.1(10)
C11 C12 C13 119.4(12)
C11 C12 S2 117.3(9)
C13 C12 S2 123.2(10)
C12 C13 C14 117.8(13)
C12 C13 H13A 121.1
C14 C13 H13A 121.1
C15 C14 C13 122.6(13)
C15 C14 H14A 118.7
C13 C14 H14A 118.7
C14 C15 C16 118.3(13)
C14 C15 H15A 120.8
C16 C15 H15A 120.8
C11 C16 C15 122.2(13)
C11 C16 H16A 118.9
C15 C16 H16A 118.9
S2 C17 H17A 109.5
S2 C17 H17B 109.5
H17A C17 H17B 109.5
S2 C17 H17C 109.5
H17A C17 H17C 109.5
H17B C17 H17C 109.5
C22 C21 C26 115.7(15)
C22 C21 C211 125.3(19)
C26 C21 C211 119.0(18)
C22 C21 Ru2 71.1(8)
C26 C21 Ru2 68.6(8)
C211 C21 Ru2 130.5(12)
C21 C22 C23 124.4(16)
C21 C22 Ru2 72.4(9)
C23 C22 Ru2 71.2(8)
C21 C22 H22A 116.7
C23 C22 H22A 116.7
Ru2 C22 H22A 116.7
C22 C23 C24 118.2(13)
C22 C23 Ru2 71.0(8)
C24 C23 Ru2 70.2(8)
C22 C23 H23A 120.4
C24 C23 H23A 120.4
Ru2 C23 H23A 120.4
C25 C24 C23 118.0(16)
C25 C24 C241 119(2)
C23 C24 C241 123.4(19)
C25 C24 Ru2 70.2(8)
C23 C24 Ru2 71.9(10)
C241 C24 Ru2 129.3(13)
C24 C25 C26 122.0(15)
C24 C25 Ru2 72.3(9)
C26 C25 Ru2 71.0(8)
C24 C25 H25A 118.3
C26 C25 H25A 118.3
Ru2 C25 H25A 118.3
C25 C26 C21 121.7(13)
C25 C26 Ru2 71.1(8)
C21 C26 Ru2 73.5(7)
C25 C26 H26A 118.7
C21 C26 H26A 118.7
Ru2 C26 H26A 118.7
C36 C31 N1 119.6(11)
C36 C31 C32 119.4(12)
N1 C31 C32 121.0(11)
C33 C32 C31 118.6(14)
C33 C32 S1 124.9(13)
C31 C32 S1 116.5(10)
C32 C33 C34 121.1(16)
C32 C33 H33A 119.5
C34 C33 H33A 119.5
C35 C34 C33 121.1(16)
C35 C34 H34A 119.4
C33 C34 H34A 119.4
C34 C35 C36 119.2(16)
C34 C35 H35A 120.4
C36 C35 H35A 120.4
C31 C36 C35 120.6(14)
C31 C36 H36A 119.7
C35 C36 H36A 119.7
S1 C37 H37A 109.5
S1 C37 H37B 109.5
H37A C37 H37B 109.5
S1 C37 H37C 109.4
H37A C37 H37C 109.5
H37B C37 H37C 109.5
C46 C41 C42 117.0(11)
C46 C41 C411 122.7(11)
C42 C41 C411 120.3(11)
C46 C41 Ru1 69.6(7)
C42 C41 Ru1 69.1(7)
C411 C41 Ru1 132.1(7)
C41 C42 C43 122.4(11)
C41 C42 Ru1 73.3(7)
C43 C42 Ru1 72.0(7)
C41 C42 H42A 118.3
C43 C42 H42A 118.3
Ru1 C42 H42A 118.3
C42 C43 C44 119.5(11)
C42 C43 Ru1 69.9(7)
C44 C43 Ru1 70.9(7)
C42 C43 H43A 119.5
C44 C43 H43A 119.5
Ru1 C43 H43A 119.5
C45 C44 C43 119.1(11)
C45 C44 C441 120.0(11)
C43 C44 C441 120.9(12)
C45 C44 Ru1 71.1(6)
C43 C44 Ru1 71.2(7)
C441 C44 Ru1 129.6(8)
C44 C45 C46 121.4(11)
C44 C45 Ru1 72.2(6)
C46 C45 Ru1 70.6(6)
C44 C45 H45A 118.6
C46 C45 H45A 118.6
Ru1 C45 H45A 118.6
C41 C46 C45 120.5(11)
C41 C46 Ru1 73.0(7)
C45 C46 Ru1 70.4(6)
C41 C46 H46A 119.2
C45 C46 H46A 119.2
Ru1 C46 H46A 119.2
N100 C100 C101 177.1(17)
C100 C101 H10A 109.5
C100 C101 H10B 109.5
H10A C101 H10B 109.5
C100 C101 H10C 109.5
H10A C101 H10C 109.5
H10B C101 H10C 109.5
C200 O200 H200 114.0
O200 C200 H20A 109.3
O200 C200 H20B 109.5
H20A C200 H20B 109.5
O200 C200 H20C 109.7
H20A C200 H20C 109.5
H20B C200 H20C 109.5
C213 C211 C212 114(2)
C213 C211 C21 123(3)
C212 C211 C21 114(2)
C213 C211 H21G 100.1
C212 C211 H21G 99.9
C21 C211 H21G 100.0
C211 C212 H21A 109.4
C211 C212 H21B 109.4
H21A C212 H21B 109.5
C211 C212 H21C 109.6
H21A C212 H21C 109.5
H21B C212 H21C 109.5
C211 C213 H21D 109.5
C211 C213 H21E 109.5
H21D C213 H21E 109.5
C211 C213 H21F 109.4
H21D C213 H21F 109.5
H21E C213 H21F 109.5
C24 C241 H24A 109.5
C24 C241 H24B 109.5
H24A C241 H24B 109.5
C24 C241 H24C 109.5
H24A C241 H24C 109.5
H24B C241 H24C 109.5
C413 C411 C41 114.4(10)
C413 C411 C412 112.3(10)
C41 C411 C412 108.0(9)
C413 C411 H41A 107.3
C41 C411 H41A 107.3
C412 C411 H41A 107.3
C411 C412 H41B 109.5
C411 C412 H41C 109.5
H41B C412 H41C 109.5
C411 C412 H41D 109.5
H41B C412 H41D 109.5
H41C C412 H41D 109.5
C411 C413 H41E 109.5
C411 C413 H41F 109.5
H41E C413 H41F 109.5
C411 C413 H41G 109.5
H41E C413 H41G 109.5
H41F C413 H41G 109.5
C44 C441 H44A 109.5
C44 C441 H44B 109.5
H44A C441 H44B 109.5
C44 C441 H44C 109.5
H44A C441 H44C 109.5
H44B C441 H44C 109.5

loop_
_geom_bond_atom_site_label_1
_geom_bond_atom_site_label_2
_geom_bond_distance
Ru1 O1 2.078(7)
Ru1 N1 2.091(8)
Ru1 C42 2.169(11)
Ru1 C45 2.178(10)
Ru1 C46 2.180(11)
Ru1 C44 2.191(11)
Ru1 C43 2.195(12)
Ru1 C41 2.224(12)
Ru1 Cl1 2.437(3)
S1 C32 1.763(15)
S1 C37 1.78(2)
N1 C6 1.317(13)
N1 C31 1.417(13)
O1 C1 1.295(12)
C1 C2 1.385(14)
C1 C6 1.501(14)
Ru2 O2 2.064(7)
Ru2 N2 2.070(8)
Ru2 C25 2.144(14)
Ru2 C26 2.144(12)
Ru2 C24 2.172(15)
Ru2 C22 2.192(14)
Ru2 C23 2.194(14)
Ru2 C21 2.208(13)
Ru2 Cl2 2.430(3)
S2 C17 1.777(14)
S2 C12 1.778(13)
O2 C4 1.312(11)
N2 C3 1.341(13)
N2 C11 1.428(14)
C2 C3 1.426(13)
C2 H2A 0.9500
C3 C4 1.494(14)
C4 C5 1.363(14)
C5 C6 1.430(13)
C5 H5A 0.9500
C11 C16 1.368(17)
C11 C12 1.401(15)
C12 C13 1.407(17)
C13 C14 1.42(2)
C13 H13A 0.9500
C14 C15 1.34(2)
C14 H14A 0.9500
C15 C16 1.389(18)
C15 H15A 0.9500
C16 H16A 0.9500
C17 H17A 0.9800
C17 H17B 0.9800
C17 H17C 0.9800
C21 C22 1.38(2)
C21 C26 1.41(2)
C21 C211 1.50(2)
C22 C23 1.42(3)
C22 H22A 1.0000
C23 C24 1.42(3)
C23 H23A 1.0000
C24 C25 1.39(2)
C24 C241 1.53(3)
C25 C26 1.39(2)
C25 H25A 1.0000
C26 H26A 1.0000
C31 C36 1.390(16)
C31 C32 1.425(17)
C32 C33 1.39(2)
C33 C34 1.38(3)
C33 H33A 0.9500
C34 C35 1.37(3)
C34 H34A 0.9500
C35 C36 1.412(18)
C35 H35A 0.9500
C36 H36A 0.9500
C37 H37A 0.9800
C37 H37B 0.9800
C37 H37C 0.9800
C41 C46 1.415(16)
C41 C42 1.419(16)
C41 C411 1.512(16)
C42 C43 1.425(16)
C42 H42A 1.0000
C43 C44 1.427(16)
C43 H43A 1.0000
C44 C45 1.373(16)
C44 C441 1.520(17)
C45 C46 1.453(15)
C45 H45A 1.0000
C46 H46A 1.0000
C100 N100 1.113(18)
C100 C101 1.51(2)
C101 H10A 0.9800
C101 H10B 0.9800
C101 H10C 0.9800
O200 C200 1.479(19)
O200 H200 0.8841
C200 H20A 0.9800
C200 H20B 0.9800
C200 H20C 0.9800
C211 C213 1.42(4)
C211 C212 1.48(4)
C211 H21G 1.0000
C212 H21A 0.9800
C212 H21B 0.9800
C212 H21C 0.9800
C213 H21D 0.9800
C213 H21E 0.9800
C213 H21F 0.9800
C241 H24A 0.9800
C241 H24B 0.9800
C241 H24C 0.9800
C411 C413 1.496(18)
C411 C412 1.557(15)
C411 H41A 1.0000
C412 H41B 0.9800
C412 H41C 0.9800
C412 H41D 0.9800
C413 H41E 0.9800
C413 H41F 0.9800
C413 H41G 0.9800
C441 H44A 0.9800
C441 H44B 0.9800
C441 H44C 0.9800

loop_
_geom_torsion_atom_site_label_1
_geom_torsion_atom_site_label_2
_geom_torsion_atom_site_label_3
_geom_torsion_atom_site_label_4
_geom_torsion
O1 Ru1 N1 C6 -9.4(7)
C42 Ru1 N1 C6 -141.1(8)
C45 Ru1 N1 C6 -136(3)
C46 Ru1 N1 C6 159.5(7)
C44 Ru1 N1 C6 -80.5(9)
C43 Ru1 N1 C6 -104.9(8)
C41 Ru1 N1 C6 -177.2(7)
Cl1 Ru1 N1 C6 77.6(7)
O1 Ru1 N1 C31 178.6(9)
C42 Ru1 N1 C31 46.9(9)
C45 Ru1 N1 C31 52(4)
C46 Ru1 N1 C31 -12.5(11)
C44 Ru1 N1 C31 107.5(9)
C43 Ru1 N1 C31 83.0(9)
C41 Ru1 N1 C31 10.8(9)
Cl1 Ru1 N1 C31 -94.4(8)
N1 Ru1 O1 C1 10.3(7)
C42 Ru1 O1 C1 93.2(8)
C45 Ru1 O1 C1 -175.0(7)
C46 Ru1 O1 C1 -157.4(8)
C44 Ru1 O1 C1 152.9(7)
C43 Ru1 O1 C1 116.3(7)
C41 Ru1 O1 C1 116.1(17)
Cl1 Ru1 O1 C1 -75.6(7)
Ru1 O1 C1 C2 174.5(8)
Ru1 O1 C1 C6 -9.7(10)
N2 Ru2 O2 C4 7.8(7)
C25 Ru2 O2 C4 107.8(8)
C26 Ru2 O2 C4 89.1(10)
C24 Ru2 O2 C4 141.2(9)
C22 Ru2 O2 C4 -161.8(9)
C23 Ru2 O2 C4 177.3(9)
C21 Ru2 O2 C4 171(2)
Cl2 Ru2 O2 C4 -76.8(7)
O2 Ru2 N2 C3 -8.4(7)
C25 Ru2 N2 C3 -113.2(8)
C26 Ru2 N2 C3 -150.7(9)
C24 Ru2 N2 C3 -85.4(10)
C22 Ru2 N2 C3 157.9(10)
C23 Ru2 N2 C3 -91(3)
C21 Ru2 N2 C3 174.8(8)
Cl2 Ru2 N2 C3 78.3(7)
O2 Ru2 N2 C11 179.8(9)
C25 Ru2 N2 C11 75.0(9)
C26 Ru2 N2 C11 37.5(9)
C24 Ru2 N2 C11 102.8(10)
C22 Ru2 N2 C11 -13.9(13)
C23 Ru2 N2 C11 97(3)
C21 Ru2 N2 C11 3.0(10)
Cl2 Ru2 N2 C11 -93.6(8)
O1 C1 C2 C3 175.4(9)
C6 C1 C2 C3 -0.2(14)
C11 N2 C3 C2 -1.2(16)
Ru2 N2 C3 C2 -173.2(9)
C11 N2 C3 C4 179.7(9)
Ru2 N2 C3 C4 7.7(11)
C1 C2 C3 N2 -177.6(10)
C1 C2 C3 C4 1.4(15)
Ru2 O2 C4 C5 175.8(8)
Ru2 O2 C4 C3 -6.1(12)
N2 C3 C4 O2 -1.0(13)
C2 C3 C4 O2 179.8(9)
N2 C3 C4 C5 177.1(9)
C2 C3 C4 C5 -2.1(15)
O2 C4 C5 C6 179.3(10)
C3 C4 C5 C6 1.4(15)
C31 N1 C6 C5 -2.4(15)
Ru1 N1 C6 C5 -174.9(8)
C31 N1 C6 C1 179.8(9)
Ru1 N1 C6 C1 7.3(11)
C4 C5 C6 N1 -177.9(10)
C4 C5 C6 C1 -0.2(15)
O1 C1 C6 N1 1.5(12)
C2 C1 C6 N1 177.5(9)
O1 C1 C6 C5 -176.5(9)
C2 C1 C6 C5 -0.5(14)
C3 N2 C11 C16 -99.5(12)
Ru2 N2 C11 C16 72.0(12)
C3 N2 C11 C12 87.8(12)
Ru2 N2 C11 C12 -100.7(10)
C16 C11 C12 C13 0.3(16)
N2 C11 C12 C13 173.0(9)
C16 C11 C12 S2 178.6(9)
N2 C11 C12 S2 -8.6(13)
C17 S2 C12 C11 -178.7(9)
C17 S2 C12 C13 -0.4(12)
C11 C12 C13 C14 -1.2(16)
S2 C12 C13 C14 -179.5(9)
C12 C13 C14 C15 1.4(19)
C13 C14 C15 C16 -0.6(19)
C12 C11 C16 C15 0.6(18)
N2 C11 C16 C15 -172.1(10)
C14 C15 C16 C11 -0.4(19)
O2 Ru2 C21 C22 33(3)
N2 Ru2 C21 C22 -164.5(9)
C25 Ru2 C21 C22 99.8(11)
C26 Ru2 C21 C22 128.7(14)
C24 Ru2 C21 C22 63.4(11)
C23 Ru2 C21 C22 26.6(10)
Cl2 Ru2 C21 C22 -77.8(10)
O2 Ru2 C21 C26 -96(3)
N2 Ru2 C21 C26 66.7(9)
C25 Ru2 C21 C26 -28.9(8)
C24 Ru2 C21 C26 -65.3(10)
C22 Ru2 C21 C26 -128.7(14)
C23 Ru2 C21 C26 -102.1(10)
Cl2 Ru2 C21 C26 153.5(8)
O2 Ru2 C21 C211 154(2)
N2 Ru2 C21 C211 -44(2)
C25 Ru2 C21 C211 -139(2)
C26 Ru2 C21 C211 -111(2)
C24 Ru2 C21 C211 -176(2)
C22 Ru2 C21 C211 121(2)
C23 Ru2 C21 C211 147(2)
Cl2 Ru2 C21 C211 43(2)
C26 C21 C22 C23 3(2)
C211 C21 C22 C23 -177.9(15)
Ru2 C21 C22 C23 -51.2(13)
C26 C21 C22 Ru2 53.7(11)
C211 C21 C22 Ru2 -126.8(16)
O2 Ru2 C22 C21 -172.0(8)
N2 Ru2 C22 C21 26.8(15)
C25 Ru2 C22 C21 -69.4(10)
C26 Ru2 C22 C21 -31.6(10)
C24 Ru2 C22 C21 -107.2(11)
C23 Ru2 C22 C21 -137.2(15)
Cl2 Ru2 C22 C21 104.8(10)
O2 Ru2 C22 C23 -34.8(12)
N2 Ru2 C22 C23 164.1(8)
C25 Ru2 C22 C23 67.8(10)
C26 Ru2 C22 C23 105.6(10)
C24 Ru2 C22 C23 30.1(8)
C21 Ru2 C22 C23 137.2(15)
Cl2 Ru2 C22 C23 -118.0(9)
C21 C22 C23 C24 -2(2)
Ru2 C22 C23 C24 -53.7(12)
C21 C22 C23 Ru2 51.7(13)
O2 Ru2 C23 C22 155.5(9)
N2 Ru2 C23 C22 -124(3)
C25 Ru2 C23 C22 -100.6(10)
C26 Ru2 C23 C22 -63.2(9)
C24 Ru2 C23 C22 -131.0(12)
C21 Ru2 C23 C22 -25.7(9)
Cl2 Ru2 C23 C22 67.0(9)
O2 Ru2 C23 C24 -73.6(9)
N2 Ru2 C23 C24 7(3)
C25 Ru2 C23 C24 30.4(9)
C26 Ru2 C23 C24 67.7(10)
C22 Ru2 C23 C24 131.0(12)
C21 Ru2 C23 C24 105.3(10)
Cl2 Ru2 C23 C24 -162.0(8)
C22 C23 C24 C25 -1(2)
Ru2 C23 C24 C25 -54.7(11)
C22 C23 C24 C241 179.7(15)
Ru2 C23 C24 C241 125.6(16)
C22 C23 C24 Ru2 54.1(12)
O2 Ru2 C24 C25 -120.3(10)
N2 Ru2 C24 C25 -48.3(12)
C26 Ru2 C24 C25 28.2(9)
C22 Ru2 C24 C25 100.0(10)
C23 Ru2 C24 C25 130.0(15)
C21 Ru2 C24 C25 65.0(10)
Cl2 Ru2 C24 C25 158.5(7)
O2 Ru2 C24 C23 109.7(9)
N2 Ru2 C24 C23 -178.3(8)
C25 Ru2 C24 C23 -130.0(15)
C26 Ru2 C24 C23 -101.8(11)
C22 Ru2 C24 C23 -30.0(9)
C21 Ru2 C24 C23 -65.0(10)
Cl2 Ru2 C24 C23 28.5(13)
O2 Ru2 C24 C241 -9(2)
N2 Ru2 C24 C241 63(2)
C25 Ru2 C24 C241 111(3)
C26 Ru2 C24 C241 140(2)
C22 Ru2 C24 C241 -149(2)
C23 Ru2 C24 C241 -119(3)
C21 Ru2 C24 C241 176(2)
Cl2 Ru2 C24 C241 -90(2)
C23 C24 C25 C26 3(2)
C241 C24 C25 C26 -177.7(14)
Ru2 C24 C25 C26 -53.0(12)
C23 C24 C25 Ru2 55.6(12)
C241 C24 C25 Ru2 -124.7(15)
O2 Ru2 C25 C24 64.5(11)
N2 Ru2 C25 C24 145.1(10)
C26 Ru2 C25 C24 -134.2(14)
C22 Ru2 C25 C24 -68.7(11)
C23 Ru2 C25 C24 -30.7(11)
C21 Ru2 C25 C24 -105.4(11)
Cl2 Ru2 C25 C24 -95(2)
O2 Ru2 C25 C26 -161.3(7)
N2 Ru2 C25 C26 -80.7(8)
C24 Ru2 C25 C26 134.2(14)
C22 Ru2 C25 C26 65.6(9)
C23 Ru2 C25 C26 103.6(10)
C21 Ru2 C25 C26 28.9(8)
Cl2 Ru2 C25 C26 39(2)
C24 C25 C26 C21 -2(2)
Ru2 C25 C26 C21 -55.6(11)
C24 C25 C26 Ru2 53.6(12)
C22 C21 C26 C25 -0.5(19)
C211 C21 C26 C25 179.9(14)
Ru2 C21 C26 C25 54.5(12)
C22 C21 C26 Ru2 -55.0(11)
C211 C21 C26 Ru2 125.4(15)
O2 Ru2 C26 C25 29.9(11)
N2 Ru2 C26 C25 105.3(8)
C24 Ru2 C26 C25 -28.0(9)
C22 Ru2 C26 C25 -102.4(10)
C23 Ru2 C26 C25 -65.6(10)
C21 Ru2 C26 C25 -132.9(12)
Cl2 Ru2 C26 C25 -168.9(7)
O2 Ru2 C26 C21 162.8(8)
N2 Ru2 C26 C21 -121.8(9)
C25 Ru2 C26 C21 132.9(12)
C24 Ru2 C26 C21 105.0(11)
C22 Ru2 C26 C21 30.5(9)
C23 Ru2 C26 C21 67.3(10)
Cl2 Ru2 C26 C21 -36.0(10)
C6 N1 C31 C36 -96.4(12)
Ru1 N1 C31 C36 75.5(12)
C6 N1 C31 C32 82.6(13)
Ru1 N1 C31 C32 -105.5(10)
C36 C31 C32 C33 0.4(17)
N1 C31 C32 C33 -178.6(11)
C36 C31 C32 S1 178.6(8)
N1 C31 C32 S1 -0.4(14)
C37 S1 C32 C33 11.6(16)
C37 S1 C32 C31 -166.6(11)
C31 C32 C33 C34 -1(2)
S1 C32 C33 C34 -179.3(12)
C32 C33 C34 C35 1(3)
C33 C34 C35 C36 0(2)
N1 C31 C36 C35 179.9(11)
C32 C31 C36 C35 0.8(17)
C34 C35 C36 C31 -1(2)
O1 Ru1 C41 C46 102.8(18)
N1 Ru1 C41 C46 -154.5(6)
C42 Ru1 C41 C46 131.4(10)
C45 Ru1 C41 C46 29.9(7)
C44 Ru1 C41 C46 65.5(7)
C43 Ru1 C41 C46 102.5(7)
Cl1 Ru1 C41 C46 -65.1(7)
O1 Ru1 C41 C42 -29(2)
N1 Ru1 C41 C42 74.1(6)
C45 Ru1 C41 C42 -101.4(7)
C46 Ru1 C41 C42 -131.4(10)
C44 Ru1 C41 C42 -65.8(6)
C43 Ru1 C41 C42 -28.8(6)
Cl1 Ru1 C41 C42 163.6(5)
O1 Ru1 C41 C411 -141.1(14)
N1 Ru1 C41 C411 -38.4(12)
C42 Ru1 C41 C411 -112.5(14)
C45 Ru1 C41 C411 146.1(12)
C46 Ru1 C41 C411 116.1(14)
C44 Ru1 C41 C411 -178.3(12)
C43 Ru1 C41 C411 -141.3(12)
Cl1 Ru1 C41 C411 51.1(11)
C46 C41 C42 C43 2.9(16)
C411 C41 C42 C43 -177.5(10)
Ru1 C41 C42 C43 55.0(10)
C46 C41 C42 Ru1 -52.1(9)
C411 C41 C42 Ru1 127.4(9)
O1 Ru1 C42 C41 172.3(6)
N1 Ru1 C42 C41 -112.4(6)
C45 Ru1 C42 C41 68.2(7)
C46 Ru1 C42 C41 29.6(6)
C44 Ru1 C42 C41 104.4(7)
C43 Ru1 C42 C41 133.3(10)
Cl1 Ru1 C42 C41 -25.8(8)
O1 Ru1 C42 C43 39.0(8)
N1 Ru1 C42 C43 114.3(7)
C45 Ru1 C42 C43 -65.1(7)
C46 Ru1 C42 C43 -103.7(7)
C44 Ru1 C42 C43 -28.9(7)
C41 Ru1 C42 C43 -133.3(10)
Cl1 Ru1 C42 C43 -159.1(6)
C41 C42 C43 C44 -3.0(16)
Ru1 C42 C43 C44 52.6(9)
C41 C42 C43 Ru1 -55.6(10)
O1 Ru1 C43 C42 -151.4(6)
N1 Ru1 C43 C42 -72.6(7)
C45 Ru1 C43 C42 103.8(8)
C46 Ru1 C43 C42 65.5(7)
C44 Ru1 C43 C42 133.0(10)
C41 Ru1 C43 C42 28.5(6)
Cl1 Ru1 C43 C42 96.0(16)
O1 Ru1 C43 C44 75.6(7)
N1 Ru1 C43 C44 154.4(6)
C42 Ru1 C43 C44 -133.0(10)
C45 Ru1 C43 C44 -29.1(7)
C46 Ru1 C43 C44 -67.4(7)
C41 Ru1 C43 C44 -104.4(8)
Cl1 Ru1 C43 C44 -37.0(19)
C42 C43 C44 C45 2.3(16)
Ru1 C43 C44 C45 54.5(9)
C42 C43 C44 C441 -177.6(10)
Ru1 C43 C44 C441 -125.5(10)
C42 C43 C44 Ru1 -52.2(9)
O1 Ru1 C44 C45 121.7(7)
N1 Ru1 C44 C45 -171.2(6)
C42 Ru1 C44 C45 -102.3(8)
C46 Ru1 C44 C45 -29.1(7)
C43 Ru1 C44 C45 -131.3(11)
C41 Ru1 C44 C45 -65.6(7)
Cl1 Ru1 C44 C45 38.4(8)
O1 Ru1 C44 C43 -107.0(7)
N1 Ru1 C44 C43 -39.9(10)
C42 Ru1 C44 C43 29.0(7)
C45 Ru1 C44 C43 131.3(11)
C46 Ru1 C44 C43 102.2(8)
C41 Ru1 C44 C43 65.7(7)
Cl1 Ru1 C44 C43 169.7(6)
O1 Ru1 C44 C441 8.0(12)
N1 Ru1 C44 C441 75.1(13)
C42 Ru1 C44 C441 144.0(13)
C45 Ru1 C44 C441 -113.7(14)
C46 Ru1 C44 C441 -142.8(13)
C43 Ru1 C44 C441 115.0(15)
C41 Ru1 C44 C441 -179.3(13)
Cl1 Ru1 C44 C441 -75.3(13)
C43 C44 C45 C46 -1.7(16)
C441 C44 C45 C46 178.3(10)
Ru1 C44 C45 C46 52.8(9)
C43 C44 C45 Ru1 -54.5(9)
C441 C44 C45 Ru1 125.5(10)
O1 Ru1 C45 C44 -62.8(7)
N1 Ru1 C45 C44 63(4)
C42 Ru1 C45 C44 67.6(7)
C46 Ru1 C45 C44 133.9(10)
C43 Ru1 C45 C44 30.1(7)
C41 Ru1 C45 C44 105.0(8)
Cl1 Ru1 C45 C44 -151.6(6)
O1 Ru1 C45 C46 163.3(6)
N1 Ru1 C45 C46 -71(4)
C42 Ru1 C45 C46 -66.3(7)
C44 Ru1 C45 C46 -133.9(10)
C43 Ru1 C45 C46 -103.7(8)
C41 Ru1 C45 C46 -28.8(7)
Cl1 Ru1 C45 C46 74.5(7)
C42 C41 C46 C45 -2.2(15)
C411 C41 C46 C45 178.3(10)
Ru1 C41 C46 C45 -54.0(9)
C42 C41 C46 Ru1 51.9(9)
C411 C41 C46 Ru1 -127.7(10)
C44 C45 C46 C41 1.7(16)
Ru1 C45 C46 C41 55.2(9)
C44 C45 C46 Ru1 -53.5(10)
O1 Ru1 C46 C41 -159.8(6)
N1 Ru1 C46 C41 38.6(10)
C42 Ru1 C46 C41 -29.8(6)
C45 Ru1 C46 C41 -132.3(10)
C44 Ru1 C46 C41 -104.8(7)
C43 Ru1 C46 C41 -67.2(7)
Cl1 Ru1 C46 C41 119.3(6)
O1 Ru1 C46 C45 -27.5(10)
N1 Ru1 C46 C45 170.9(6)
C42 Ru1 C46 C45 102.5(8)
C44 Ru1 C46 C45 27.5(7)
C43 Ru1 C46 C45 65.1(7)
C41 Ru1 C46 C45 132.3(10)
Cl1 Ru1 C46 C45 -108.4(7)
C22 C21 C211 C213 34(4)
C26 C21 C211 C213 -146(3)
Ru2 C21 C211 C213 -61(4)
C22 C21 C211 C212 -111(3)
C26 C21 C211 C212 68(3)
Ru2 C21 C211 C212 154(3)
C46 C41 C411 C413 22.7(15)
C42 C41 C411 C413 -156.8(10)
Ru1 C41 C411 C413 -68.5(14)
C46 C41 C411 C412 -103.1(12)
C42 C41 C411 C412 77.3(13)
Ru1 C41 C411 C412 165.6(9)

loop_
_platon_squeeze_void_nr
_platon_squeeze_void_average_x
_platon_squeeze_void_average_y
_platon_squeeze_void_average_z
_platon_squeeze_void_volume
_platon_squeeze_void_count_electrons
_platon_squeeze_void_content
1 0.500 0.000 0.163 634 154 ' '
2 0.238 0.108 0.575 19 3 ' '
3 0.762 0.108 0.925 19 3 ' '
4 0.000 0.500 0.655 634 154 ' '
5 0.433 0.233 0.892 7 1 ' '
6 0.567 0.233 0.608 7 1 ' '
7 0.067 0.267 0.108 7 1 ' '
8 0.933 0.267 0.392 7 1 ' '
9 0.262 0.392 0.425 19 3 ' '
10 0.738 0.392 0.075 19 3 ' '
11 0.262 0.608 0.925 19 3 ' '
12 0.738 0.608 0.575 19 3 ' '
13 0.067 0.733 0.608 7 1 ' '
14 0.933 0.733 0.892 7 1 ' '
15 0.433 0.767 0.392 7 1 ' '
16 0.567 0.767 0.108 7 1 ' '
17 0.238 0.892 0.075 19 3 ' '
18 0.762 0.892 0.425 19 3 ' '
